data_7116655
loop_
_publ_author_name
'Simone A. Hauser'
'Ivan Prokes'
'Adrian B. Chaplin'

_publ_section_title
;
 Low-coordinate iridium NHC complexes derived from selective and
 reversible C-H bond activation of fluoroarenes
;
_journal_name_full Chem.Commun.
_journal_page_first 4425
_journal_paper_doi 10.1039/C5cc00529A
_journal_volume 51
_journal_year 2015
_chemical_formula_moiety 'C38 H43 Ir N6 O4, C H2 Cl2, 2(F), C32 H12 B F24'
_chemical_formula_sum 'C71 H58 B Cl2 F26 Ir N6 O4'
_chemical_formula_weight 1827.14
_chemical_melting_point ?
_space_group_crystal_system monoclinic
_space_group_IT_number 14
_space_group_name_Hall '-P 2yn'
_space_group_name_H-M_alt 'P 1 21/n 1'
_symmetry_space_group_name_Hall '-P 2yn'
_symmetry_space_group_name_H-M 'P 1 21/n 1'
_atom_sites_solution_hydrogens geom
_atom_sites_solution_primary iterative
_atom_sites_solution_secondary difmap
_audit_creation_date 2014-10-15
_audit_creation_method
;
Olex2 1.2
(compiled 2014.08.28 svn.r2986 for OlexSys, GUI svn.r4874)
;
_audit_update_record
;
2014-12-04 deposited with the CCDC.
2015-02-06 downloaded from the CCDC.
;
_cell_angle_alpha 90
_cell_angle_beta 104.772(2)
_cell_angle_gamma 90
_cell_formula_units_Z 4
_cell_length_a 19.5682(4)
_cell_length_b 18.7483(3)
_cell_length_c 20.3900(5)
_cell_measurement_reflns_used 24181
_cell_measurement_temperature 150(2)
_cell_measurement_theta_max 31.3730
_cell_measurement_theta_min 3.5100
_cell_volume 7233.2(3)
_computing_cell_refinement
;
CrysAlisPro, Agilent Technologies,
Version 1.171.37.33 (release 27-03-2014 CrysAlis171 .NET)
(compiled Mar 27 2014,17:12:48)
;
_computing_data_collection
;
CrysAlisPro, Agilent Technologies,
Version 1.171.37.33 (release 27-03-2014 CrysAlis171 .NET)
(compiled Mar 27 2014,17:12:48)
;
_computing_data_reduction
;
CrysAlisPro, Agilent Technologies,
Version 1.171.37.33 (release 27-03-2014 CrysAlis171 .NET)
(compiled Mar 27 2014,17:12:48)
;
_computing_molecular_graphics 'Olex2 (Dolomanov et al., 2009)'
_computing_publication_material 'Olex2 (Dolomanov et al., 2009)'
_computing_structure_refinement 'ShelXL (Sheldrick, 2008)'
_computing_structure_solution
;
Superflip (Palatinus & Chapuis, 2007;Palatinus & van der Lee, 2008;
Palatinus et al., 2012)
;
_diffrn_ambient_temperature 150(2)
_diffrn_detector 'CCD plate'
_diffrn_detector_area_resol_mean 10.2833
_diffrn_detector_type Ruby
_diffrn_measured_fraction_theta_full 0.998
_diffrn_measured_fraction_theta_max 0.998
_diffrn_measurement_details
;
  1 omega  -19.00  102.00   1.0000   40.0000
omega____ theta____ kappa____ phi______ frames
    -       22.2639   19.0000    0.0000 121

  2 omega  -10.00   98.00   1.0000   40.0000
omega____ theta____ kappa____ phi______ frames
    -       22.2639   77.0000  120.0000 108

  3 omega  -48.00   51.00   1.0000   40.0000
omega____ theta____ kappa____ phi______ frames
    -      -23.3576   38.0000  150.0000 99

  4 omega -112.00  -57.00   1.0000   40.0000
omega____ theta____ kappa____ phi______ frames
    -      -23.3576 -178.0000  -90.0000 55

  5 omega   -2.00   85.00   1.0000   40.0000
omega____ theta____ kappa____ phi______ frames
    -       22.2639   38.0000 -120.0000 87

  6 omega  -49.00   50.00   1.0000   40.0000
omega____ theta____ kappa____ phi______ frames
    -      -23.3576   45.0000 -114.0000 99
;
_diffrn_measurement_device 'four-circle diffractometer'
_diffrn_measurement_device_type 'Oxford Diffraction: Xcalibur, Ruby, Gemini'
_diffrn_measurement_method '\w scans'
_diffrn_orient_matrix_UB_11 -0.0231832000
_diffrn_orient_matrix_UB_12 -0.0105146000
_diffrn_orient_matrix_UB_13 0.0198784000
_diffrn_orient_matrix_UB_21 0.0094958000
_diffrn_orient_matrix_UB_22 -0.0361798000
_diffrn_orient_matrix_UB_23 -0.0028412000
_diffrn_orient_matrix_UB_31 0.0278803000
_diffrn_orient_matrix_UB_32 0.0035828000
_diffrn_orient_matrix_UB_33 0.0298428000
_diffrn_radiation_monochromator graphite
_diffrn_radiation_probe x-ray
_diffrn_radiation_type MoK\a
_diffrn_radiation_wavelength 0.71073
_diffrn_reflns_av_R_equivalents 0.0566
_diffrn_reflns_av_unetI/netI 0.0382
_diffrn_reflns_Laue_measured_fraction_full 0.998
_diffrn_reflns_Laue_measured_fraction_max 0.998
_diffrn_reflns_limit_h_max 23
_diffrn_reflns_limit_h_min -23
_diffrn_reflns_limit_k_max 22
_diffrn_reflns_limit_k_min -22
_diffrn_reflns_limit_l_max 24
_diffrn_reflns_limit_l_min -24
_diffrn_reflns_number 84388
_diffrn_reflns_point_group_measured_fraction_full 0.998
_diffrn_reflns_point_group_measured_fraction_max 0.998
_diffrn_reflns_theta_full 25.682
_diffrn_reflns_theta_max 25.681
_diffrn_reflns_theta_min 3.314
_diffrn_source 'Enhance (Mo) X-ray Source'
_exptl_absorpt_coefficient_mu 2.041
_exptl_absorpt_correction_T_max 1.00000
_exptl_absorpt_correction_T_min 0.75673
_exptl_absorpt_correction_type multi-scan
_exptl_absorpt_process_details
;
CrysAlisPro, Agilent Technologies,
Version 1.171.37.33 (release 27-03-2014 CrysAlis171 .NET)
(compiled Mar 27 2014,17:12:48)
Empirical absorption correction using spherical harmonics,
 implemented in SCALE3 ABSPACK scaling algorithm.
Empirical absorption correction using spherical harmonics,
 implemented in SCALE3 ABSPACK scaling algorithm.
;
_exptl_crystal_colour orange
_exptl_crystal_colour_primary orange
_exptl_crystal_density_diffrn 1.678
_exptl_crystal_density_meas 'not measured'
_exptl_crystal_description plate
_exptl_crystal_F_000 3632
_exptl_crystal_size_max 0.4
_exptl_crystal_size_mid 0.2
_exptl_crystal_size_min 0.04
_refine_diff_density_max 6.088
_refine_diff_density_min -1.556
_refine_diff_density_rms 0.136
_refine_ls_extinction_method none
_refine_ls_goodness_of_fit_ref 1.043
_refine_ls_hydrogen_treatment constr
_refine_ls_matrix_type full
_refine_ls_number_parameters 1154
_refine_ls_number_reflns 13701
_refine_ls_number_restraints 663
_refine_ls_restrained_S_all 1.090
_refine_ls_R_factor_all 0.0708
_refine_ls_R_factor_gt 0.0543
_refine_ls_shift/su_max 0.002
_refine_ls_shift/su_mean 0.000
_refine_ls_structure_factor_coef Fsqd
_refine_ls_weighting_details 'w=1/[\s^2^(Fo^2^)+(0.0637P)^2^+48.1943P] where P=(Fo^2^+2Fc^2^)/3'
_refine_ls_weighting_scheme calc
_refine_ls_wR_factor_gt 0.1327
_refine_ls_wR_factor_ref 0.1423
_reflns_Friedel_coverage 0.000
_reflns_number_gt 11020
_reflns_number_total 13701
_reflns_threshold_expression 'I > 2\s(I)'
_cod_data_source_file c5cc00529a2.cif
_cod_data_source_block 0094abc14
_cod_depositor_comments
;
The following automatic conversions were performed:

'_chemical_melting_point' value 'not measured' was changed to '?' -
the value is undefined or not given.

Automatic conversion script
Id: cif_fix_values 2827 2014-09-09 07:05:25Z andrius 
;
_cod_database_code 7116655
_shelxl_version_number 2013-4
_shelx_space_group_comment
;
The symmetry employed for this shelxl refinement is uniquely defined
by the following loop, which should always be used as a source of
symmetry information in preference to the above space-group names.
They are only intended as comments.
;
_olex2_refinement_description
;
1. Fixed Uiso
 At 1.2 times of:
  All C(H) groups, All C(H,H) groups
 At 1.5 times of:
  All C(H,H,H) groups
2. Restrained distances
 C215-F7 \\sim C215-F80 \\sim C215-F90 \\sim C215-F7A \\sim C215-F800 \\sim
C215-F900
 with sigma of 0.01
 F7-F80 \\sim F80-F90 \\sim F90-F7 \\sim F7A-F800 \\sim F800-F900 \\sim F900-F7A
 with sigma of 0.01
 C211-F7 \\sim C211-F80 \\sim C211-F90 \\sim C211-F7A \\sim C211-F800 \\sim
C211-F900
 with sigma of 0.01
 C216-F10 \\sim C216-F11 \\sim C216-F12 \\sim C216-F10A \\sim C216-F11A \\sim
C216-F12A
 with sigma of 0.01
 F10-F11 \\sim F11-F12 \\sim F12-F10 \\sim F10A-F11A \\sim F11A-F12A \\sim
F12A-F10A
 with sigma of 0.01
 C213-F10 \\sim C213-F11 \\sim C213-F12 \\sim C213-F10A \\sim C213-F11A \\sim
C213-F12A
 with sigma of 0.01
 C231-F19 \\sim C231-F20 \\sim C231-F21 \\sim C231-F19A \\sim C231-F20A \\sim
C231-F21A
 with sigma of 0.01
 F19-F20 \\sim F20-F21 \\sim F21-F19 \\sim F19A-F20A \\sim F20A-F21A \\sim
F21A-F19A
 with sigma of 0.01
 C227-F19 \\sim C227-F20 \\sim C227-F21 \\sim C227-F19A \\sim C227-F20A \\sim
C227-F21A
 with sigma of 0.01
 C207-F1 \\sim C207-F2 \\sim C207-F3 \\sim C207-F1A \\sim C207-F2A \\sim
C207-F3A
 with sigma of 0.01
 F1-F2 \\sim F2-F3 \\sim F3-F1 \\sim F1A-F2A \\sim F2A-F3A \\sim F3A-F1A
 with sigma of 0.01
 C203-F1 \\sim C203-F2 \\sim C203-F3 \\sim C203-F1A \\sim C203-F2A \\sim
C203-F3A
 with sigma of 0.01
 C223-F13 \\sim C223-F14 \\sim C223-F15 \\sim C223-F13A \\sim C223-F14A \\sim
C223-F15A
 with sigma of 0.01
 F13-F14 \\sim F14-F15 \\sim F15-F13 \\sim F13A-F14A \\sim F14A-F15A \\sim
F15A-F13A
 with sigma of 0.01
 C219-F13 \\sim C219-F14 \\sim C219-F15 \\sim C219-F13A \\sim C219-F14A \\sim
C219-F15A
 with sigma of 0.01
 C7-F9C \\sim C6-F8A \\sim C5-F9 \\sim C4-F8 \\sim C3-F9B
 with sigma of 0.01
3. Uiso/Uaniso restraints and constraints
F8A \\sim F9B \\sim F9 \\sim F1 \\sim F1A \\sim F2 \\sim F2A \\sim F3 \\sim F3A
\\sim F4 \\sim F5 \\sim F6 \\sim F7 \\sim F7A \\sim F10 \\sim F10A \\sim F11
\\sim F11A \\sim F12 \\sim F12A \\sim F13 \\sim F13A \\sim F14 \\sim F14A \\sim
F15 \\sim F15A \\sim F16 \\sim F17 \\sim F18 \\sim F19 \\sim F19A \\sim F20
\\sim F20A \\sim F21 \\sim F21A \\sim F22 \\sim F23 \\sim F24 \\sim F80 \\sim
F90 \\sim F800 \\sim F900 \\sim F9C \\sim F8: within 1.7A with sigma of 0.01
and sigma for terminal atoms of 0.02
Uanis(F8A) \\sim Ueq, Uanis(F9B) \\sim Ueq, Uanis(F9) \\sim Ueq, Uanis(F1)
\\sim Ueq, Uanis(F1A) \\sim Ueq, Uanis(F2) \\sim Ueq, Uanis(F2A) \\sim Ueq,
Uanis(F3) \\sim Ueq, Uanis(F3A) \\sim Ueq, Uanis(F4) \\sim Ueq, Uanis(F5) \\sim
Ueq, Uanis(F6) \\sim Ueq, Uanis(F7) \\sim Ueq, Uanis(F7A) \\sim Ueq, Uanis(F10)
\\sim Ueq, Uanis(F10A) \\sim Ueq, Uanis(F11) \\sim Ueq, Uanis(F11A) \\sim Ueq,
Uanis(F12) \\sim Ueq, Uanis(F12A) \\sim Ueq, Uanis(F13) \\sim Ueq, Uanis(F13A)
\\sim Ueq, Uanis(F14) \\sim Ueq, Uanis(F14A) \\sim Ueq, Uanis(F15) \\sim Ueq,
Uanis(F15A) \\sim Ueq, Uanis(F16) \\sim Ueq, Uanis(F17) \\sim Ueq, Uanis(F18)
\\sim Ueq, Uanis(F19) \\sim Ueq, Uanis(F19A) \\sim Ueq, Uanis(F20) \\sim Ueq,
Uanis(F20A) \\sim Ueq, Uanis(F21) \\sim Ueq, Uanis(F21A) \\sim Ueq, Uanis(F22)
\\sim Ueq, Uanis(F23) \\sim Ueq, Uanis(F24) \\sim Ueq, Uanis(F80) \\sim Ueq,
Uanis(F90) \\sim Ueq, Uanis(F800) \\sim Ueq, Uanis(F900) \\sim Ueq, Uanis(F9C)
\\sim Ueq, Uanis(F8) \\sim Ueq: with sigma of 0.01 and sigma for terminal atoms
of 0.02
Uanis(F9C) = Uanis(F8A) = Uanis(F9) = Uanis(F8) = Uanis(F9B)
4. Others
 2*[Sof(H7)+Sof(F9C)]+2*[Sof(H5)+Sof(F9)]+2*[Sof(H3)+Sof(F9B)]=2 with esd of
 0.00001
 1*[Sof(H7)+Sof(F9C)]+1*[Sof(H5)+Sof(F9)]+1*[Sof(H3)+Sof(F9B)]-1*[Sof(H6)+
 Sof(F8A)]-1*[Sof(H4)+Sof(F8)]=0 with esd of 0.00001
 Sof(H7)=1-FVAR(1)
 Sof(F9C)=FVAR(1)
 Sof(H5)=1-FVAR(2)
 Sof(F9)=FVAR(2)
 Sof(H3)=1-FVAR(3)
 Sof(F9B)=FVAR(3)
 Sof(H6)=1-FVAR(4)
 Sof(F8A)=FVAR(4)
 Sof(H4)=1-FVAR(5)
 Sof(F8)=FVAR(5)
 Sof(F19A)=Sof(F20A)=Sof(F21A)=1-FVAR(6)
 Sof(F19)=Sof(F20)=Sof(F21)=FVAR(6)
 Sof(F10A)=Sof(F11A)=Sof(F12A)=1-FVAR(7)
 Sof(F10)=Sof(F11)=Sof(F12)=FVAR(7)
 Sof(F7A)=Sof(F800)=Sof(F900)=1-FVAR(8)
 Sof(F7)=Sof(F80)=Sof(F90)=FVAR(8)
 Fixed Sof: F1(0.5) F1A(0.5) F2(0.5) F2A(0.5) F3(0.5) F3A(0.5) F13(0.5)
 F13A(0.5) F14(0.5) F14A(0.5) F15(0.5) F15A(0.5)
5.a Secondary CH2 refined with riding coordinates:
 C17(H17A,H17B), C20(H20A,H20B), C32(H32A,H32B), C35(H35A,H35B), C900(H90A,H90B)
5.b Aromatic/amide H refined with riding coordinates:
 C3(H3), C4(H4), C5(H5), C6(H6), C7(H7), C42(H42), C43(H43), C44(H44),
 C45(H45), C48(H48), C49(H49), C50(H50), C51(H51), C202(H202), C204(H204),
 C206(H206), C210(H210), C212(H212), C214(H214), C218(H218), C220(H220),
 C222(H222), C226(H226), C228(H228), C230(H230)
5.c Idealised Me refined as rotating group:
 C22(H22A,H22B,H22C), C23(H23A,H23B,H23C), C24(H24A,H24B,H24C), C25(H25A,H25B,
 H25C), C37(H37A,H37B,H37C), C38(H38A,H38B,H38C), C39(H39A,H39B,H39C), C40(H40A,
 H40B,H40C)
;
_olex2_submission_special_instructions 'No special instructions were received'

loop_
_space_group_symop_operation_xyz
'x, y, z'
'-x+1/2, y+1/2, -z+1/2'
'-x, -y, -z'
'x-1/2, -y-1/2, z-1/2'

loop_
_atom_site_label
_atom_site_type_symbol
_atom_site_fract_x
_atom_site_fract_y
_atom_site_fract_z
_atom_site_U_iso_or_equiv
_atom_site_adp_type
_atom_site_occupancy
_atom_site_site_symmetry_order
_atom_site_calc_flag
_atom_site_refinement_flags_posn
_atom_site_refinement_flags_adp
_atom_site_refinement_flags_occupancy
_atom_site_disorder_assembly
_atom_site_disorder_group
Ir1 Ir 0.53230(2) 0.92953(2) 0.74387(2) 0.02386(9) Uani 1 1 d . . . . .
O18 O 0.5584(3) 0.8985(3) 1.0101(2) 0.0473(13) Uani 1 1 d . . . . .
O21 O 0.3896(3) 0.9433(3) 0.9427(3) 0.0467(13) Uani 1 1 d . . . . .
O33 O 0.6219(4) 0.8760(3) 0.5130(3) 0.0656(17) Uani 1 1 d . . . . .
O36 O 0.7326(3) 0.9907(3) 0.6114(3) 0.0612(17) Uani 1 1 d . . . . .
N12 N 0.5468(3) 0.9061(3) 0.8952(3) 0.0345(13) Uani 1 1 d . . . . .
N15 N 0.4409(3) 0.9423(3) 0.8520(3) 0.0367(13) Uani 1 1 d . . . . .
N27 N 0.5754(3) 0.8966(3) 0.6053(3) 0.0367(13) Uani 1 1 d . . . . .
N30 N 0.6448(3) 0.9725(3) 0.6664(3) 0.0315(12) Uani 1 1 d . . . . .
N41 N 0.5040(3) 1.0397(3) 0.7342(3) 0.0314(12) Uani 1 1 d . . . . .
N52 N 0.4290(3) 0.9319(3) 0.6687(3) 0.0312(12) Uani 1 1 d . . . . .
C2 C 0.5512(3) 0.8217(3) 0.7498(3) 0.0279(13) Uani 1 1 d . . . A 2
C3 C 0.6117(3) 0.7900(4) 0.7384(4) 0.0368(15) Uani 1 1 d . . . A 2
H3 H 0.6458 0.8203 0.7270 0.044 Uiso 0.7329(14) 1 calc R . P B 2
C4 C 0.6252(4) 0.7182(4) 0.7427(4) 0.0417(17) Uani 1 1 d . . . A 2
H4 H 0.6681 0.7002 0.7354 0.050 Uiso 0.208(3) 1 calc R . P C 2
C5 C 0.5762(5) 0.6722(3) 0.7576(4) 0.0460(19) Uani 1 1 d . . . A 2
H5 H 0.5844 0.6222 0.7598 0.055 Uiso 0.3060(14) 1 calc R . P D 2
C6 C 0.5158(4) 0.6997(3) 0.7692(3) 0.0386(16) Uani 1 1 d . . . A 2
H6 H 0.4820 0.6684 0.7799 0.046 Uiso 0.792(3) 1 calc R . P E 2
C7 C 0.5028(4) 0.7733(3) 0.7656(3) 0.0300(14) Uani 1 1 d . . . A 2
H7 H 0.4603 0.7909 0.7740 0.036 Uiso 0.9611(14) 1 calc R . P F 2
C11 C 0.5014(4) 0.9243(3) 0.8331(3) 0.0298(14) Uani 1 1 d . . . . .
C13 C 0.5153(4) 0.9128(4) 0.9483(3) 0.0386(16) Uani 1 1 d . . . . .
C14 C 0.4495(4) 0.9342(4) 0.9217(3) 0.0380(16) Uani 1 1 d . . . . .
C16 C 0.6239(4) 0.8909(4) 0.9266(4) 0.0388(16) Uani 1 1 d . . . . .
C17 C 0.6171(4) 0.8616(4) 0.9951(4) 0.0456(18) Uani 1 1 d . . . . .
H17A H 0.6083 0.8096 0.9921 0.055 Uiso 1 1 calc R . . . .
H17B H 0.6610 0.8707 1.0309 0.055 Uiso 1 1 calc R . . . .
C19 C 0.3647(4) 0.9568(4) 0.8218(4) 0.0399(16) Uani 1 1 d . . . . .
C20 C 0.3430(4) 0.9806(5) 0.8862(4) 0.0486(19) Uani 1 1 d . . . . .
H20A H 0.3484 1.0328 0.8924 0.058 Uiso 1 1 calc R . . . .
H20B H 0.2931 0.9678 0.8827 0.058 Uiso 1 1 calc R . . . .
C22 C 0.6582(4) 0.8342(4) 0.8929(4) 0.0444(18) Uani 1 1 d . . . . .
H22A H 0.6268 0.7928 0.8820 0.067 Uiso 1 1 calc GR . . . .
H22B H 0.7031 0.8196 0.9238 0.067 Uiso 1 1 calc GR . . . .
H22C H 0.6670 0.8534 0.8511 0.067 Uiso 1 1 calc GR . . . .
C23 C 0.6653(4) 0.9612(4) 0.9347(4) 0.0457(18) Uani 1 1 d . . . . .
H23A H 0.6578 0.9845 0.8904 0.069 Uiso 1 1 calc GR . . . .
H23B H 0.7158 0.9513 0.9530 0.069 Uiso 1 1 calc GR . . . .
H23C H 0.6488 0.9926 0.9659 0.069 Uiso 1 1 calc GR . . . .
C24 C 0.3262(4) 0.8887(4) 0.7940(4) 0.0460(18) Uani 1 1 d . . . . .
H24A H 0.3421 0.8727 0.7546 0.069 Uiso 1 1 calc GR . . . .
H24B H 0.2752 0.8978 0.7803 0.069 Uiso 1 1 calc GR . . . .
H24C H 0.3364 0.8517 0.8291 0.069 Uiso 1 1 calc GR . . . .
C25 C 0.3478(4) 1.0184(4) 0.7700(4) 0.0470(19) Uani 1 1 d . . . . .
H25A H 0.3496 1.0008 0.7252 0.071 Uiso 1 1 calc GR . . . .
H25B H 0.3827 1.0566 0.7842 0.071 Uiso 1 1 calc GR . . . .
H25C H 0.3004 1.0370 0.7677 0.071 Uiso 1 1 calc GR . . . .
C26 C 0.5842(3) 0.9341(3) 0.6660(3) 0.0281(13) Uani 1 1 d . . . . .
C28 C 0.6279(4) 0.9113(4) 0.5728(4) 0.0468(19) Uani 1 1 d . . . . .
C29 C 0.6706(4) 0.9580(4) 0.6105(4) 0.0465(19) Uani 1 1 d . . . . .
C31 C 0.5230(4) 0.8487(4) 0.5564(4) 0.0428(17) Uani 1 1 d . . . . .
C32 C 0.5736(5) 0.8191(5) 0.5164(4) 0.056(2) Uani 1 1 d . . . . .
H32A H 0.5994 0.7771 0.5398 0.067 Uiso 1 1 calc R . . . .
H32B H 0.5470 0.8046 0.4702 0.067 Uiso 1 1 calc R . . . .
C34 C 0.7027(3) 1.0120(3) 0.7154(4) 0.0322(14) Uani 1 1 d . . . . .
C35 C 0.7394(4) 1.0434(4) 0.6645(4) 0.051(2) Uani 1 1 d . . . . .
H35A H 0.7166 1.0887 0.6457 0.061 Uiso 1 1 calc R . . . .
H35B H 0.7898 1.0528 0.6864 0.061 Uiso 1 1 calc R . . . .
C37 C 0.4937(4) 0.7870(4) 0.5888(4) 0.0443(18) Uani 1 1 d . . . . .
H37A H 0.4631 0.7577 0.5534 0.066 Uiso 1 1 calc GR . . . .
H37B H 0.4663 0.8055 0.6192 0.066 Uiso 1 1 calc GR . . . .
H37C H 0.5328 0.7577 0.6149 0.066 Uiso 1 1 calc GR . . . .
C38 C 0.4679(4) 0.8970(4) 0.5120(4) 0.0487(19) Uani 1 1 d . . . . .
H38A H 0.4336 0.8681 0.4793 0.073 Uiso 1 1 calc GR . . . .
H38B H 0.4910 0.9304 0.4876 0.073 Uiso 1 1 calc GR . . . .
H38C H 0.4434 0.9238 0.5405 0.073 Uiso 1 1 calc GR . . . .
C39 C 0.7507(4) 0.9591(4) 0.7623(4) 0.048(2) Uani 1 1 d . . . . .
H39A H 0.7717 0.9265 0.7353 0.073 Uiso 1 1 calc GR . . . .
H39B H 0.7229 0.9317 0.7873 0.073 Uiso 1 1 calc GR . . . .
H39C H 0.7883 0.9850 0.7943 0.073 Uiso 1 1 calc GR . . . .
C40 C 0.6789(4) 1.0714(4) 0.7549(4) 0.0386(16) Uani 1 1 d . . . . .
H40A H 0.7193 1.1020 0.7754 0.058 Uiso 1 1 calc GR . . . .
H40B H 0.6598 1.0508 0.7907 0.058 Uiso 1 1 calc GR . . . .
H40C H 0.6422 1.0998 0.7242 0.058 Uiso 1 1 calc GR . . . .
C42 C 0.5288(3) 1.0901(4) 0.7794(4) 0.0364(16) Uani 1 1 d . . . . .
H42 H 0.5598 1.0769 0.8216 0.044 Uiso 1 1 calc R . . . .
C43 C 0.5109(4) 1.1628(4) 0.7672(4) 0.0433(18) Uani 1 1 d . . . . .
H43 H 0.5290 1.1981 0.8005 0.052 Uiso 1 1 calc R . . . .
C44 C 0.4672(4) 1.1804(4) 0.7065(4) 0.0455(18) Uani 1 1 d . . . . .
H44 H 0.4581 1.2292 0.6953 0.055 Uiso 1 1 calc R . . . .
C45 C 0.4355(4) 1.1286(4) 0.6606(4) 0.0423(17) Uani 1 1 d . . . . .
H45 H 0.4024 1.1410 0.6194 0.051 Uiso 1 1 calc R . . . .
C46 C 0.4535(4) 1.0583(3) 0.6765(3) 0.0330(14) Uani 1 1 d . . . . .
C47 C 0.4122(4) 0.9974(4) 0.6389(3) 0.0357(15) Uani 1 1 d . . . . .
C48 C 0.3540(4) 1.0071(5) 0.5847(4) 0.0468(18) Uani 1 1 d . . . . .
H48 H 0.3444 1.0526 0.5638 0.056 Uiso 1 1 calc R . . . .
C49 C 0.3095(4) 0.9495(5) 0.5609(4) 0.051(2) Uani 1 1 d . . . . .
H49 H 0.2696 0.9549 0.5233 0.062 Uiso 1 1 calc R . . . .
C50 C 0.3245(4) 0.8841(4) 0.5933(4) 0.0462(18) Uani 1 1 d . . . . .
H50 H 0.2941 0.8444 0.5792 0.055 Uiso 1 1 calc R . . . .
C51 C 0.3838(4) 0.8778(4) 0.6460(3) 0.0365(15) Uani 1 1 d . . . . .
H51 H 0.3936 0.8327 0.6677 0.044 Uiso 1 1 calc R . . . .
Cl1 Cl 0.94315(16) 0.74721(13) 0.41273(13) 0.0750(7) Uani 1 1 d . . . . .
Cl2 Cl 0.98846(15) 0.77275(18) 0.55751(14) 0.0857(8) Uani 1 1 d . . . . .
C900 C 0.9224(6) 0.7380(6) 0.4916(5) 0.073(3) Uani 1 1 d . . . . .
H90A H 0.8774 0.7630 0.4898 0.088 Uiso 1 1 calc R . . . .
H90B H 0.9157 0.6868 0.5003 0.088 Uiso 1 1 calc R . . . .
F8A F 0.4693(8) 0.6569(9) 0.7831(11) 0.0490(10) Uani 0.208(3) 1 d . U P E 1
F9B F 0.6675(6) 0.8229(7) 0.7330(9) 0.0490(10) Uani 0.2671(14) 1 d . U P B 1
F9 F 0.5964(3) 0.6045(3) 0.7630(3) 0.0490(10) Uani 0.6940(14) 1 d . U P D 1
F1 F 0.3044(4) 0.7357(8) 0.3683(6) 0.089(4) Uani 0.5 1 d . U P G 1
F1A F 0.4275(4) 0.7348(7) 0.4174(4) 0.079(4) Uani 0.5 1 d . U P G 2
F2 F 0.3953(8) 0.7940(4) 0.3781(5) 0.087(3) Uani 0.5 1 d . U P G 1
F2A F 0.3346(7) 0.6785(6) 0.3965(5) 0.086(3) Uani 0.5 1 d . U P G 2
F3 F 0.4017(7) 0.6954(6) 0.4236(3) 0.085(4) Uani 0.5 1 d . U P G 1
F3A F 0.3333(8) 0.7831(6) 0.3646(5) 0.088(4) Uani 0.5 1 d . U P G 2
F4 F 0.2383(2) 0.7259(4) 0.1194(3) 0.0786(17) Uani 1 1 d . U . . .
F5 F 0.3261(3) 0.7759(3) 0.0981(3) 0.0810(18) Uani 1 1 d . U . . .
F6 F 0.3022(3) 0.6676(3) 0.0689(2) 0.0743(16) Uani 1 1 d . U . . .
F7 F 0.7389(5) 0.7713(3) 0.4390(3) 0.082(3) Uani 0.762(9) 1 d . U P H 1
F7A F 0.7125(12) 0.6508(8) 0.4690(6) 0.079(6) Uani 0.238(9) 1 d . U P H 2
F10 F 0.6699(7) 0.7157(4) 0.1269(4) 0.068(3) Uani 0.689(16) 1 d . U P I 1
F10A F 0.7205(12) 0.8091(9) 0.2062(7) 0.072(5) Uani 0.311(16) 1 d . U P I 2
F11 F 0.6438(7) 0.8123(4) 0.1659(5) 0.083(3) Uani 0.689(16) 1 d . U P I 1
F11A F 0.7113(12) 0.7159(7) 0.1471(9) 0.075(5) Uani 0.311(16) 1 d . U P I 2
F12 F 0.7471(4) 0.7706(8) 0.1990(5) 0.106(4) Uani 0.689(16) 1 d . U P I 1
F12A F 0.6233(6) 0.7822(13) 0.1406(9) 0.092(6) Uani 0.311(16) 1 d . U P I 2
F13 F 0.3804(6) 0.3737(6) 0.4059(6) 0.083(5) Uani 0.5 1 d . U P J 1
F13A F 0.3967(6) 0.4875(5) 0.4557(6) 0.068(4) Uani 0.5 1 d . U P J 2
F14 F 0.3772(5) 0.4836(5) 0.4295(6) 0.068(4) Uani 0.5 1 d . U P J 1
F14A F 0.4368(6) 0.3840(7) 0.4848(5) 0.086(5) Uani 0.5 1 d . U P J 2
F15 F 0.4431(6) 0.4134(7) 0.4989(4) 0.066(4) Uani 0.5 1 d . U P J 1
F15A F 0.3642(4) 0.4003(7) 0.3895(5) 0.073(5) Uani 0.5 1 d . U P J 2
F16 F 0.6778(3) 0.3509(4) 0.4703(3) 0.101(2) Uani 1 1 d . U . . .
F17 F 0.6506(3) 0.3087(3) 0.3729(4) 0.091(2) Uani 1 1 d . U . . .
F18 F 0.7147(2) 0.4000(3) 0.3922(3) 0.0682(15) Uani 1 1 d . U . . .
F19 F 0.3921(5) 0.3432(4) 0.0622(5) 0.089(3) Uani 0.692(10) 1 d . U P K 1
F19A F 0.3526(7) 0.4660(7) 0.0155(10) 0.090(6) Uani 0.308(10) 1 d . U P K 2
F20 F 0.3898(4) 0.4150(5) -0.0154(3) 0.061(2) Uani 0.692(10) 1 d . U P K 1
F20A F 0.3542(7) 0.3824(11) 0.0829(6) 0.068(5) Uani 0.308(10) 1 d . U P K 2
F21 F 0.3367(3) 0.4390(6) 0.0599(5) 0.094(4) Uani 0.692(10) 1 d . U P K 1
F21A F 0.4020(7) 0.3705(10) 0.0025(8) 0.088(6) Uani 0.308(10) 1 d . U P K 2
F22 F 0.6544(3) 0.4080(4) 0.0518(3) 0.0854(19) Uani 1 1 d . U . . .
F23 F 0.7037(2) 0.4854(3) 0.1255(3) 0.0755(16) Uani 1 1 d . U . . .
F24 F 0.6853(3) 0.3820(3) 0.1575(4) 0.092(2) Uani 1 1 d . U . . .
F80 F 0.6711(3) 0.6992(5) 0.4706(3) 0.075(2) Uani 0.762(9) 1 d . U P H 1
F90 F 0.7661(4) 0.6621(4) 0.4522(3) 0.079(3) Uani 0.762(9) 1 d . U P H 1
F800 F 0.7805(5) 0.7212(13) 0.4359(7) 0.070(6) Uani 0.238(9) 1 d . U P H 2
F900 F 0.6858(10) 0.7599(10) 0.4546(7) 0.088(6) Uani 0.238(9) 1 d . U P H 2
C201 C 0.4505(3) 0.6203(3) 0.2485(3) 0.0266(13) Uani 1 1 d . . . . .
C202 C 0.4372(3) 0.6507(3) 0.3063(3) 0.0278(13) Uani 1 1 d . . . . .
H202 H 0.4675 0.6386 0.3492 0.033 Uiso 1 1 calc R . . . .
C203 C 0.3820(3) 0.6977(3) 0.3045(3) 0.0308(14) Uani 1 1 d . . . . .
C204 C 0.3372(3) 0.7178(3) 0.2425(3) 0.0312(14) Uani 1 1 d . . . . .
H204 H 0.2988 0.7494 0.2405 0.037 Uiso 1 1 calc R . . . .
C205 C 0.3505(3) 0.6901(3) 0.1843(3) 0.0309(14) Uani 1 1 d . . . . .
C206 C 0.4060(3) 0.6426(3) 0.1877(3) 0.0271(13) Uani 1 1 d . . . . .
H206 H 0.4136 0.6247 0.1465 0.032 Uiso 1 1 calc R . . . .
C207 C 0.3702(3) 0.7265(3) 0.3683(4) 0.0444(18) Uani 1 1 d . . . . .
C208 C 0.3052(4) 0.7134(4) 0.1175(4) 0.0428(17) Uani 1 1 d . . . . .
C209 C 0.5872(3) 0.6226(3) 0.2747(3) 0.0242(12) Uani 1 1 d . . . . .
C210 C 0.6233(3) 0.6387(3) 0.3408(3) 0.0275(13) Uani 1 1 d . . . . .
H210 H 0.6120 0.6129 0.3767 0.033 Uiso 1 1 calc R . . . .
C211 C 0.6755(3) 0.6914(3) 0.3569(3) 0.0316(14) Uani 1 1 d . . . . .
C212 C 0.6942(3) 0.7292(3) 0.3060(4) 0.0357(15) Uani 1 1 d . . . . .
H212 H 0.7298 0.7649 0.3163 0.043 Uiso 1 1 calc R . . . .
C213 C 0.6593(3) 0.7136(3) 0.2392(3) 0.0329(14) Uani 1 1 d . . . . .
C214 C 0.6066(3) 0.6616(3) 0.2240(3) 0.0294(14) Uani 1 1 d . . . . .
H214 H 0.5833 0.6526 0.1779 0.035 Uiso 1 1 calc R . . . .
C215 C 0.7127(3) 0.7059(3) 0.4286(4) 0.0446(18) Uani 1 1 d . . . . .
C216 C 0.6793(3) 0.7537(3) 0.1836(4) 0.0483(19) Uani 1 1 d . . . . .
C217 C 0.5252(3) 0.5087(3) 0.3172(3) 0.0236(12) Uani 1 1 d . . . . .
C218 C 0.4716(3) 0.4930(3) 0.3493(3) 0.0273(13) Uani 1 1 d . . . . .
H218 H 0.4281 0.5181 0.3356 0.033 Uiso 1 1 calc R . . . .
C219 C 0.4796(3) 0.4419(3) 0.4007(3) 0.0315(14) Uani 1 1 d . . . . .
C220 C 0.5413(3) 0.4027(3) 0.4204(3) 0.0317(14) Uani 1 1 d . . . . .
H220 H 0.5470 0.3680 0.4553 0.038 Uiso 1 1 calc R . . . .
C221 C 0.5943(3) 0.4150(3) 0.3883(3) 0.0292(14) Uani 1 1 d . . . . .
C222 C 0.5863(3) 0.4671(3) 0.3382(3) 0.0266(13) Uani 1 1 d . . . . .
H222 H 0.6240 0.4747 0.3174 0.032 Uiso 1 1 calc R . . . .
C223 C 0.4202(3) 0.4284(3) 0.4330(3) 0.0428(17) Uani 1 1 d . . . . .
C224 C 0.6593(4) 0.3701(4) 0.4053(4) 0.0421(18) Uani 1 1 d . . . . .
C225 C 0.5194(3) 0.5205(3) 0.1886(3) 0.0251(13) Uani 1 1 d . . . . .
C226 C 0.4585(3) 0.4909(3) 0.1459(3) 0.0275(13) Uani 1 1 d . . . . .
H226 H 0.4139 0.5022 0.1537 0.033 Uiso 1 1 calc R . . . .
C227 C 0.4606(3) 0.4452(3) 0.0924(3) 0.0318(14) Uani 1 1 d . . . . .
C228 C 0.5245(4) 0.4274(4) 0.0794(3) 0.0346(15) Uani 1 1 d . . . . .
H228 H 0.5263 0.3970 0.0426 0.042 Uiso 1 1 calc R . . . .
C229 C 0.5857(3) 0.4548(4) 0.1214(3) 0.0342(15) Uani 1 1 d . . . . .
C230 C 0.5826(3) 0.5003(3) 0.1737(3) 0.0300(14) Uani 1 1 d . . . . .
H230 H 0.6257 0.5189 0.2010 0.036 Uiso 1 1 calc R . . . .
C231 C 0.3946(4) 0.4137(3) 0.0498(3) 0.0465(19) Uani 1 1 d . . . . .
C232 C 0.6568(4) 0.4318(5) 0.1137(4) 0.052(2) Uani 1 1 d . . . . .
B200 B 0.5190(3) 0.5678(4) 0.2564(3) 0.0244(14) Uani 1 1 d . . . . .
F9C F 0.441(3) 0.792(5) 0.773(6) 0.0490(10) Uani 0.0389(14) 1 d . U P F 1
F8 F 0.6843(3) 0.6899(3) 0.7346(3) 0.0490(10) Uani 0.792(3) 1 d . U P C 1

loop_
_atom_site_aniso_label
_atom_site_aniso_U_11
_atom_site_aniso_U_22
_atom_site_aniso_U_33
_atom_site_aniso_U_23
_atom_site_aniso_U_13
_atom_site_aniso_U_12
Ir1 0.01834(12) 0.01601(12) 0.03647(15) -0.00076(10) 0.00563(9) -0.00084(9)
O18 0.052(3) 0.054(3) 0.031(3) 0.001(2) 0.002(2) 0.002(3)
O21 0.045(3) 0.056(3) 0.043(3) -0.006(2) 0.019(2) 0.000(2)
O33 0.087(5) 0.069(4) 0.053(4) -0.026(3) 0.039(3) -0.025(3)
O36 0.073(4) 0.051(3) 0.078(4) -0.024(3) 0.055(3) -0.027(3)
N12 0.033(3) 0.034(3) 0.035(3) -0.001(2) 0.005(2) 0.000(2)
N15 0.044(3) 0.029(3) 0.040(3) -0.002(2) 0.016(3) 0.001(2)
N27 0.037(3) 0.031(3) 0.041(3) -0.011(2) 0.007(3) -0.011(2)
N30 0.030(3) 0.027(3) 0.040(3) -0.006(2) 0.014(2) -0.008(2)
N41 0.031(3) 0.024(3) 0.045(3) -0.002(2) 0.020(2) -0.001(2)
N52 0.027(3) 0.033(3) 0.032(3) 0.001(2) 0.003(2) 0.000(2)
C2 0.031(3) 0.021(3) 0.030(3) -0.001(2) 0.004(3) 0.000(2)
C3 0.028(3) 0.033(4) 0.048(4) -0.005(3) 0.007(3) 0.002(3)
C4 0.042(4) 0.031(4) 0.048(4) -0.005(3) 0.004(3) 0.014(3)
C5 0.070(5) 0.021(3) 0.042(4) -0.002(3) 0.004(4) 0.017(3)
C6 0.056(4) 0.023(3) 0.035(4) 0.004(3) 0.008(3) -0.012(3)
C7 0.038(4) 0.022(3) 0.028(3) 0.001(2) 0.005(3) 0.000(3)
C11 0.042(4) 0.021(3) 0.028(3) -0.003(2) 0.010(3) 0.004(3)
C13 0.044(4) 0.041(4) 0.030(4) 0.002(3) 0.009(3) -0.003(3)
C14 0.039(4) 0.045(4) 0.034(4) -0.001(3) 0.016(3) 0.002(3)
C16 0.030(3) 0.046(4) 0.035(4) 0.006(3) -0.001(3) 0.002(3)
C17 0.042(4) 0.053(5) 0.038(4) 0.005(3) 0.003(3) -0.003(4)
C19 0.035(4) 0.042(4) 0.044(4) -0.009(3) 0.013(3) -0.009(3)
C20 0.042(4) 0.058(5) 0.047(5) -0.009(4) 0.013(4) 0.011(4)
C22 0.039(4) 0.047(4) 0.039(4) 0.001(3) -0.003(3) 0.009(3)
C23 0.039(4) 0.053(5) 0.041(4) -0.002(3) 0.002(3) -0.006(4)
C24 0.038(4) 0.048(5) 0.052(5) -0.008(4) 0.014(3) -0.008(3)
C25 0.032(4) 0.044(4) 0.064(5) 0.004(4) 0.010(3) 0.011(3)
C26 0.022(3) 0.018(3) 0.044(4) 0.002(3) 0.008(3) -0.002(2)
C28 0.058(5) 0.047(4) 0.042(4) -0.014(3) 0.026(4) -0.015(4)
C29 0.055(5) 0.040(4) 0.055(5) -0.010(4) 0.034(4) -0.014(4)
C31 0.044(4) 0.036(4) 0.048(4) -0.007(3) 0.012(3) -0.013(3)
C32 0.064(5) 0.055(5) 0.053(5) -0.023(4) 0.022(4) -0.016(4)
C34 0.024(3) 0.025(3) 0.050(4) -0.008(3) 0.013(3) -0.006(3)
C35 0.050(5) 0.041(4) 0.074(6) -0.015(4) 0.039(4) -0.015(4)
C37 0.053(4) 0.036(4) 0.040(4) -0.008(3) 0.005(3) -0.013(3)
C38 0.062(5) 0.044(4) 0.038(4) -0.005(3) 0.009(4) -0.009(4)
C39 0.024(3) 0.044(4) 0.073(6) -0.014(4) 0.005(3) 0.003(3)
C40 0.037(4) 0.027(3) 0.054(4) -0.007(3) 0.015(3) -0.008(3)
C42 0.028(3) 0.035(4) 0.047(4) -0.008(3) 0.012(3) -0.003(3)
C43 0.035(4) 0.031(4) 0.069(5) -0.002(3) 0.024(4) -0.006(3)
C44 0.044(4) 0.029(4) 0.069(5) -0.004(4) 0.024(4) -0.003(3)
C45 0.047(4) 0.034(4) 0.048(4) 0.009(3) 0.014(3) 0.008(3)
C46 0.037(4) 0.032(4) 0.032(3) 0.002(3) 0.013(3) 0.003(3)
C47 0.036(4) 0.034(4) 0.036(4) 0.005(3) 0.007(3) 0.007(3)
C48 0.043(4) 0.054(5) 0.042(4) 0.007(4) 0.007(3) 0.006(4)
C49 0.040(4) 0.066(5) 0.043(4) 0.000(4) 0.001(3) -0.002(4)
C50 0.039(4) 0.054(5) 0.044(4) -0.007(4) 0.007(3) -0.013(4)
C51 0.039(4) 0.034(4) 0.034(4) -0.006(3) 0.004(3) -0.010(3)
Cl1 0.114(2) 0.0521(13) 0.0611(14) -0.0046(11) 0.0266(14) 0.0011(13)
Cl2 0.0756(17) 0.116(2) 0.0601(15) -0.0132(15) 0.0072(13) -0.0116(16)
C900 0.077(7) 0.085(7) 0.060(6) -0.016(5) 0.024(5) -0.010(6)
F8A 0.047(2) 0.0297(19) 0.068(3) -0.0033(17) 0.0095(19) 0.0123(16)
F9B 0.047(2) 0.0297(19) 0.068(3) -0.0033(17) 0.0095(19) 0.0123(16)
F9 0.047(2) 0.0297(19) 0.068(3) -0.0033(17) 0.0095(19) 0.0123(16)
F1 0.061(6) 0.131(9) 0.085(7) -0.048(7) 0.037(5) 0.005(7)
F1A 0.063(6) 0.110(9) 0.060(6) -0.050(6) 0.011(5) -0.004(6)
F2 0.132(9) 0.073(7) 0.060(6) -0.032(5) 0.031(7) -0.022(7)
F2A 0.118(8) 0.094(8) 0.064(6) -0.017(6) 0.055(6) -0.023(7)
F3 0.128(9) 0.085(8) 0.050(6) 0.020(6) 0.034(6) 0.060(7)
F3A 0.135(9) 0.077(7) 0.060(6) 0.011(6) 0.043(7) 0.073(7)
F4 0.039(3) 0.132(5) 0.057(3) 0.012(3) -0.001(2) 0.027(3)
F5 0.093(4) 0.069(4) 0.068(3) 0.042(3) -0.002(3) 0.000(3)
F6 0.090(4) 0.087(4) 0.035(3) -0.001(2) -0.005(2) 0.039(3)
F7 0.113(6) 0.066(5) 0.058(4) -0.024(3) 0.003(4) -0.045(4)
F7A 0.077(11) 0.092(11) 0.056(9) -0.004(9) -0.003(9) -0.019(10)
F10 0.103(7) 0.059(4) 0.059(5) -0.002(4) 0.053(5) -0.016(5)
F10A 0.106(10) 0.049(8) 0.077(9) 0.002(7) 0.052(8) -0.034(8)
F11 0.160(8) 0.035(4) 0.070(5) 0.022(4) 0.056(5) 0.026(5)
F11A 0.095(11) 0.071(9) 0.084(9) 0.006(8) 0.066(8) 0.004(9)
F12 0.079(6) 0.153(9) 0.090(6) 0.034(6) 0.028(5) -0.049(6)
F12A 0.108(10) 0.089(11) 0.089(10) 0.036(9) 0.044(9) -0.008(9)
F13 0.079(8) 0.086(9) 0.099(9) -0.029(8) 0.054(7) -0.050(7)
F13A 0.086(8) 0.065(7) 0.070(9) -0.023(6) 0.047(7) -0.009(6)
F14 0.071(7) 0.078(8) 0.075(9) 0.026(6) 0.054(7) 0.016(6)
F14A 0.083(8) 0.095(10) 0.094(9) 0.056(8) 0.048(7) 0.009(7)
F15 0.071(7) 0.089(9) 0.045(6) 0.012(6) 0.029(5) -0.015(6)
F15A 0.055(6) 0.100(10) 0.074(7) -0.018(7) 0.034(6) -0.043(7)
F16 0.072(4) 0.148(6) 0.079(4) 0.068(4) 0.015(3) 0.052(4)
F17 0.053(3) 0.046(3) 0.165(6) -0.019(3) 0.009(3) 0.014(2)
F18 0.031(2) 0.060(3) 0.112(4) 0.039(3) 0.015(2) 0.006(2)
F19 0.071(5) 0.069(5) 0.102(6) 0.018(5) -0.023(5) -0.038(4)
F19A 0.053(8) 0.108(10) 0.085(10) 0.011(9) -0.024(8) -0.010(8)
F20 0.064(5) 0.079(6) 0.031(4) -0.011(3) -0.006(3) -0.019(4)
F20A 0.043(8) 0.081(10) 0.073(9) -0.014(8) 0.003(7) -0.035(7)
F21 0.028(3) 0.160(9) 0.088(6) -0.073(6) 0.002(4) 0.004(5)
F21A 0.072(9) 0.103(11) 0.077(10) -0.045(9) 0.000(8) -0.014(9)
F22 0.054(3) 0.127(5) 0.085(4) -0.053(4) 0.035(3) -0.002(3)
F23 0.038(3) 0.092(4) 0.104(4) -0.031(3) 0.032(3) -0.017(3)
F24 0.062(3) 0.090(4) 0.128(5) 0.021(4) 0.033(3) 0.042(3)
F80 0.056(4) 0.128(7) 0.045(4) -0.038(4) 0.021(3) -0.030(4)
F90 0.068(5) 0.103(6) 0.049(4) -0.020(4) -0.018(3) 0.039(4)
F800 0.061(9) 0.083(11) 0.058(9) -0.016(9) 0.000(8) -0.014(9)
F900 0.088(11) 0.097(11) 0.070(10) -0.037(9) 0.006(9) 0.007(10)
C201 0.024(3) 0.020(3) 0.035(3) 0.003(2) 0.006(3) -0.002(2)
C202 0.024(3) 0.025(3) 0.034(3) 0.003(3) 0.006(3) -0.002(2)
C203 0.028(3) 0.024(3) 0.041(4) 0.000(3) 0.010(3) -0.003(3)
C204 0.022(3) 0.024(3) 0.048(4) 0.004(3) 0.009(3) 0.000(2)
C205 0.026(3) 0.025(3) 0.038(4) 0.007(3) 0.002(3) 0.001(3)
C206 0.027(3) 0.025(3) 0.031(3) 0.003(2) 0.010(3) 0.000(2)
C207 0.041(4) 0.043(4) 0.049(5) -0.004(3) 0.012(4) 0.009(3)
C208 0.035(4) 0.044(4) 0.048(4) 0.014(4) 0.007(3) 0.008(3)
C209 0.022(3) 0.018(3) 0.032(3) 0.001(2) 0.007(2) 0.002(2)
C210 0.023(3) 0.021(3) 0.037(4) 0.004(3) 0.006(3) 0.001(2)
C211 0.025(3) 0.026(3) 0.043(4) -0.003(3) 0.006(3) 0.001(3)
C212 0.027(3) 0.026(3) 0.053(4) -0.001(3) 0.010(3) -0.004(3)
C213 0.031(3) 0.021(3) 0.050(4) 0.005(3) 0.014(3) 0.002(3)
C214 0.028(3) 0.027(3) 0.033(3) 0.006(3) 0.007(3) 0.002(3)
C215 0.034(4) 0.052(5) 0.048(4) -0.017(4) 0.012(3) -0.012(3)
C216 0.048(5) 0.041(4) 0.057(5) 0.009(4) 0.016(4) -0.015(4)
C217 0.027(3) 0.021(3) 0.020(3) -0.001(2) 0.000(2) -0.004(2)
C218 0.024(3) 0.025(3) 0.032(3) 0.003(3) 0.006(3) -0.001(2)
C219 0.037(3) 0.023(3) 0.036(4) -0.001(3) 0.010(3) -0.007(3)
C220 0.035(4) 0.024(3) 0.033(4) 0.008(3) 0.004(3) -0.005(3)
C221 0.029(3) 0.020(3) 0.031(3) 0.002(2) -0.005(3) -0.003(2)
C222 0.025(3) 0.023(3) 0.030(3) 0.002(2) 0.004(3) -0.002(2)
C223 0.046(4) 0.043(4) 0.042(4) 0.011(3) 0.016(3) -0.004(4)
C224 0.035(4) 0.037(4) 0.050(5) 0.015(3) 0.001(3) 0.000(3)
C225 0.027(3) 0.019(3) 0.028(3) 0.006(2) 0.004(2) 0.001(2)
C226 0.026(3) 0.025(3) 0.031(3) 0.009(3) 0.007(3) 0.002(2)
C227 0.031(3) 0.030(3) 0.031(3) 0.003(3) 0.003(3) 0.001(3)
C228 0.037(4) 0.037(4) 0.029(3) -0.001(3) 0.007(3) 0.006(3)
C229 0.030(3) 0.036(4) 0.038(4) 0.000(3) 0.011(3) 0.005(3)
C230 0.026(3) 0.033(3) 0.030(3) 0.002(3) 0.005(3) -0.003(3)
C231 0.039(4) 0.053(5) 0.040(4) -0.010(4) -0.002(3) 0.002(4)
C232 0.040(4) 0.064(5) 0.056(5) -0.010(4) 0.019(4) 0.007(4)
B200 0.023(3) 0.021(3) 0.028(4) 0.003(3) 0.004(3) 0.001(3)
F9C 0.047(2) 0.0297(19) 0.068(3) -0.0033(17) 0.0095(19) 0.0123(16)
F8 0.047(2) 0.0297(19) 0.068(3) -0.0033(17) 0.0095(19) 0.0123(16)

loop_
_atom_type_symbol
_atom_type_description
_atom_type_scat_dispersion_real
_atom_type_scat_dispersion_imag
_atom_type_scat_source
C C 0.0033 0.0016 'International Tables Vol C Tables 4.2.6.8 and 6.1.1.4'
H H 0.0000 0.0000 'International Tables Vol C Tables 4.2.6.8 and 6.1.1.4'
B B 0.0013 0.0007 'International Tables Vol C Tables 4.2.6.8 and 6.1.1.4'
Cl Cl 0.1484 0.1585 'International Tables Vol C Tables 4.2.6.8 and 6.1.1.4'
F F 0.0171 0.0103 'International Tables Vol C Tables 4.2.6.8 and 6.1.1.4'
Ir Ir -1.4442 7.9887 'International Tables Vol C Tables 4.2.6.8 and 6.1.1.4'
N N 0.0061 0.0033 'International Tables Vol C Tables 4.2.6.8 and 6.1.1.4'
O O 0.0106 0.0060 'International Tables Vol C Tables 4.2.6.8 and 6.1.1.4'

loop_
_geom_angle_atom_site_label_1
_geom_angle_atom_site_label_2
_geom_angle_atom_site_label_3
_geom_angle
N41 Ir1 N52 75.3(2)
C2 Ir1 N41 175.4(2)
C2 Ir1 N52 100.3(2)
C2 Ir1 C11 89.4(2)
C2 Ir1 C26 88.3(2)
C11 Ir1 N41 90.0(2)
C11 Ir1 N52 101.0(2)
C11 Ir1 C26 168.5(2)
C26 Ir1 N41 93.2(2)
C26 Ir1 N52 90.5(2)
C13 O18 C17 103.8(5)
C14 O21 C20 103.3(6)
C28 O33 C32 103.0(6)
C29 O36 C35 103.3(5)
C11 N12 C16 140.3(6)
C13 N12 C11 112.5(6)
C13 N12 C16 106.4(5)
C11 N15 C14 111.7(6)
C11 N15 C19 140.6(6)
C14 N15 C19 106.8(6)
C26 N27 C31 141.8(6)
C28 N27 C26 112.7(5)
C28 N27 C31 105.2(6)
C26 N30 C29 112.6(6)
C26 N30 C34 139.4(6)
C29 N30 C34 105.8(5)
C42 N41 Ir1 125.9(5)
C42 N41 C46 118.1(6)
C46 N41 Ir1 116.0(4)
C47 N52 Ir1 113.5(4)
C51 N52 Ir1 129.0(5)
C51 N52 C47 117.4(6)
C3 C2 Ir1 123.8(5)
C3 C2 C7 114.3(6)
C7 C2 Ir1 121.8(5)
C4 C3 C2 124.5(6)
C3 C4 C5 119.6(6)
C6 C5 C4 118.9(5)
C5 C6 C7 121.1(6)
C6 C7 C2 121.5(6)
N12 C11 Ir1 123.6(5)
N15 C11 Ir1 134.5(5)
N15 C11 N12 101.6(5)
O18 C13 N12 114.5(6)
C14 C13 O18 138.6(7)
C14 C13 N12 106.8(6)
O21 C14 N15 114.7(6)
C13 C14 O21 137.5(7)
C13 C14 N15 107.5(6)
N12 C16 C17 98.3(6)
N12 C16 C22 116.9(6)
N12 C16 C23 109.1(6)
C22 C16 C17 108.2(6)
C22 C16 C23 111.6(6)
C23 C16 C17 112.0(6)
O18 C17 C16 106.3(6)
N15 C19 C20 99.5(6)
N15 C19 C24 110.5(6)
N15 C19 C25 116.0(6)
C24 C19 C20 110.0(6)
C24 C19 C25 112.0(6)
C25 C19 C20 108.0(6)
O21 C20 C19 106.3(6)
N27 C26 Ir1 132.7(4)
N30 C26 Ir1 126.7(5)
N30 C26 N27 100.3(5)
O33 C28 N27 115.1(6)
C29 C28 O33 137.9(7)
C29 C28 N27 107.0(6)
O36 C29 N30 114.4(6)
C28 C29 O36 138.0(7)
C28 C29 N30 107.4(6)
N27 C31 C32 98.2(6)
C37 C31 N27 115.5(6)
C37 C31 C32 108.7(7)
C37 C31 C38 115.1(6)
C38 C31 N27 107.2(6)
C38 C31 C32 110.8(7)
O33 C32 C31 106.1(6)
N30 C34 C35 98.3(6)
N30 C34 C39 109.7(5)
N30 C34 C40 115.7(5)
C35 C34 C39 110.9(6)
C40 C34 C35 109.9(6)
C40 C34 C39 111.6(6)
O36 C35 C34 106.1(6)
N41 C42 C43 122.4(7)
C44 C43 C42 117.8(7)
C43 C44 C45 121.2(7)
C44 C45 C46 117.9(7)
N41 C46 C45 121.8(6)
N41 C46 C47 114.9(6)
C45 C46 C47 122.5(6)
N52 C47 C46 114.9(6)
N52 C47 C48 121.7(7)
C48 C47 C46 122.6(6)
C47 C48 C49 119.4(7)
C50 C49 C48 118.8(7)
C51 C50 C49 118.9(7)
N52 C51 C50 123.7(7)
Cl2 C900 Cl1 111.7(6)
C202 C201 B200 119.3(5)
C206 C201 C202 115.0(6)
C206 C201 B200 125.5(6)
C203 C202 C201 123.4(6)
C202 C203 C204 120.1(6)
C202 C203 C207 120.2(5)
C204 C203 C207 119.7(5)
C205 C204 C203 117.7(6)
C204 C205 C206 120.9(6)
C204 C205 C208 118.5(6)
C206 C205 C208 120.6(6)
C201 C206 C205 122.8(6)
F1 C207 F2 101.4(6)
F1 C207 C203 115.1(6)
F1A C207 F2A 100.8(6)
F1A C207 C203 114.9(6)
F2 C207 C203 109.8(5)
F2A C207 C203 110.1(5)
F3 C207 F1 108.4(7)
F3 C207 F2 102.8(6)
F3 C207 C203 117.4(6)
F3A C207 F1A 107.9(7)
F3A C207 F2A 103.5(6)
F3A C207 C203 117.7(6)
F4 C208 C205 112.6(6)
F5 C208 F4 103.3(6)
F5 C208 C205 111.9(6)
F6 C208 F4 106.4(6)
F6 C208 F5 108.2(7)
F6 C208 C205 113.8(6)
C210 C209 C214 116.0(5)
C210 C209 B200 122.6(5)
C214 C209 B200 121.1(5)
C209 C210 C211 122.9(6)
C210 C211 C215 120.5(5)
C212 C211 C210 120.2(6)
C212 C211 C215 119.3(5)
C211 C212 C213 118.1(6)
C212 C213 C214 121.0(6)
C212 C213 C216 118.6(5)
C214 C213 C216 120.3(5)
C213 C214 C209 121.8(6)
F7 C215 F80 105.0(5)
F7 C215 C211 113.6(5)
F7A C215 F800 105.2(7)
F7A C215 C211 113.1(6)
F80 C215 C211 113.0(5)
F90 C215 F7 106.3(5)
F90 C215 F80 105.4(6)
F90 C215 C211 113.0(5)
F800 C215 C211 112.1(6)
F900 C215 F7A 106.6(7)
F900 C215 F800 106.2(7)
F900 C215 C211 113.1(7)
F10 C216 C213 112.7(5)
F10A C216 F12A 103.9(7)
F10A C216 C213 112.7(6)
F11 C216 F10 105.3(6)
F11 C216 F12 107.2(6)
F11 C216 C213 114.3(6)
F11A C216 F10A 106.7(7)
F11A C216 F12A 106.2(7)
F11A C216 C213 114.7(6)
F12 C216 F10 104.1(6)
F12 C216 C213 112.5(6)
F12A C216 C213 111.8(6)
C218 C217 C222 115.0(5)
C218 C217 B200 125.0(5)
C222 C217 B200 119.9(5)
C219 C218 C217 122.7(6)
C218 C219 C223 119.7(5)
C220 C219 C218 120.2(6)
C220 C219 C223 120.0(5)
C221 C220 C219 118.7(6)
C220 C221 C222 120.5(6)
C220 C221 C224 119.7(6)
C222 C221 C224 119.7(6)
C221 C222 C217 122.8(6)
F13 C223 F14 106.5(6)
F13 C223 F15 105.6(6)
F13 C223 C219 112.9(6)
F13A C223 F15A 105.3(6)
F13A C223 C219 112.9(6)
F14 C223 F15 105.3(6)
F14 C223 C219 113.5(6)
F14A C223 F13A 106.5(6)
F14A C223 F15A 106.1(6)
F14A C223 C219 113.5(6)
F15 C223 C219 112.3(6)
F15A C223 C219 112.0(6)
F16 C224 C221 112.5(7)
F17 C224 F16 103.4(7)
F17 C224 C221 112.5(6)
F18 C224 F16 106.9(6)
F18 C224 F17 106.3(7)
F18 C224 C221 114.4(6)
C226 C225 B200 123.4(5)
C230 C225 C226 114.7(6)
C230 C225 B200 121.5(5)
C227 C226 C225 122.6(6)
C226 C227 C231 120.4(5)
C228 C227 C226 120.4(6)
C228 C227 C231 119.2(5)
C229 C228 C227 118.3(6)
C228 C229 C232 120.5(6)
C230 C229 C228 120.5(6)
C230 C229 C232 118.9(6)
C229 C230 C225 123.4(6)
F19 C231 C227 110.4(5)
F19A C231 C227 109.7(6)
F20 C231 F19 102.2(5)
F20 C231 C227 114.4(5)
F20A C231 F19A 103.1(7)
F20A C231 C227 115.4(6)
F21 C231 F19 104.8(6)
F21 C231 F20 108.4(6)
F21 C231 C227 115.4(5)
F21A C231 F19A 103.7(7)
F21A C231 F20A 107.6(7)
F21A C231 C227 115.9(6)
F22 C232 F23 106.2(7)
F22 C232 C229 112.7(7)
F23 C232 C229 112.0(7)
F24 C232 F22 108.2(8)
F24 C232 F23 104.9(7)
F24 C232 C229 112.2(7)
C201 B200 C209 104.0(5)
C201 B200 C217 112.3(5)
C201 B200 C225 114.9(5)
C217 B200 C209 110.5(5)
C225 B200 C209 110.4(5)
C225 B200 C217 104.9(5)

loop_
_geom_bond_atom_site_label_1
_geom_bond_atom_site_label_2
_geom_bond_distance
Ir1 N41 2.134(5)
Ir1 N52 2.204(5)
Ir1 C2 2.053(6)
Ir1 C11 2.062(6)
Ir1 C26 2.093(7)
O18 C13 1.354(8)
O18 C17 1.439(9)
O21 C14 1.356(8)
O21 C20 1.453(9)
O33 C28 1.366(9)
O33 C32 1.438(10)
O36 C29 1.355(9)
O36 C35 1.446(9)
N12 C11 1.390(8)
N12 C13 1.380(9)
N12 C16 1.508(8)
N15 C11 1.376(9)
N15 C14 1.397(9)
N15 C19 1.487(9)
N27 C26 1.396(9)
N27 C28 1.384(9)
N27 C31 1.526(9)
N30 C26 1.385(8)
N30 C29 1.386(9)
N30 C34 1.501(8)
N41 C42 1.323(9)
N41 C46 1.374(9)
N52 C47 1.374(8)
N52 C51 1.347(8)
C2 C3 1.396(9)
C2 C7 1.407(9)
C3 C4 1.371(9)
C4 C5 1.380(11)
C5 C6 1.364(11)
C6 C7 1.402(9)
C13 C14 1.325(10)
C16 C17 1.538(10)
C16 C22 1.514(10)
C16 C23 1.534(11)
C19 C20 1.546(10)
C19 C24 1.517(10)
C19 C25 1.542(11)
C28 C29 1.314(11)
C31 C32 1.538(11)
C31 C37 1.517(10)
C31 C38 1.518(11)
C34 C35 1.523(10)
C34 C39 1.524(10)
C34 C40 1.516(9)
C42 C43 1.414(10)
C43 C44 1.354(11)
C44 C45 1.380(11)
C45 C46 1.381(9)
C46 C47 1.492(10)
C47 C48 1.383(10)
C48 C49 1.395(11)
C49 C50 1.388(12)
C50 C51 1.371(10)
Cl1 C900 1.764(10)
Cl2 C900 1.737(10)
F1 C207 1.298(7)
F1A C207 1.307(7)
F2 C207 1.355(7)
F2A C207 1.353(7)
F3 C207 1.280(7)
F3A C207 1.275(7)
F4 C208 1.341(9)
F5 C208 1.334(9)
F6 C208 1.302(9)
F7 C215 1.326(6)
F7A C215 1.321(7)
F10 C216 1.330(7)
F10A C216 1.323(7)
F11 C216 1.302(7)
F11A C216 1.298(7)
F12 C216 1.322(7)
F12A C216 1.329(8)
F13 C223 1.320(7)
F13A C223 1.327(7)
F14 C223 1.324(7)
F14A C223 1.319(7)
F15 C223 1.333(7)
F15A C223 1.331(7)
F16 C224 1.332(9)
F17 C224 1.317(9)
F18 C224 1.307(8)
F19 C231 1.349(7)
F19A C231 1.354(7)
F20 C231 1.308(6)
F20A C231 1.303(7)
F21 C231 1.291(7)
F21A C231 1.296(7)
F22 C232 1.330(10)
F23 C232 1.341(10)
F24 C232 1.315(10)
F80 C215 1.328(6)
F90 C215 1.318(6)
F800 C215 1.327(7)
F900 C215 1.315(7)
C201 C202 1.392(9)
C201 C206 1.387(8)
C201 B200 1.638(9)
C202 C203 1.387(8)
C203 C204 1.393(9)
C203 C207 1.480(10)
C204 C205 1.381(9)
C205 C206 1.391(9)
C205 C208 1.489(9)
C209 C210 1.385(9)
C209 C214 1.396(9)
C209 B200 1.650(9)
C210 C211 1.398(8)
C211 C212 1.382(9)
C211 C215 1.483(10)
C212 C213 1.390(9)
C213 C214 1.394(8)
C213 C216 1.492(10)
C217 C218 1.401(9)
C217 C222 1.401(8)
C217 B200 1.644(9)
C218 C219 1.399(8)
C219 C220 1.383(9)
C219 C223 1.495(10)
C220 C221 1.380(9)
C221 C222 1.392(8)
C221 C224 1.491(9)
C225 C226 1.399(8)
C225 C230 1.399(9)
C225 B200 1.643(9)
C226 C227 1.397(9)
C227 C228 1.383(9)
C227 C231 1.484(10)
C228 C229 1.382(10)
C229 C230 1.378(9)
C229 C232 1.501(10)
